data_1574001
loop_
_publ_author_name
'Chandrashekar, Priyanka'
'Karmakar, Arun'
'Aparna, Ravari Kandy'
'Singh, Laddi'
'Mondal, Pradip Kumar'
'Kundu, Subrata'
'Bhattacharyya, Kalishankar'
'Mandal, Sukhendu'

_publ_section_title
;
 Linker driven site-specific catalysis in atomically precise silver
 cluster assemblies.
;
_journal_issue 13
_journal_name_full 'Chemical science'
_journal_page_first 5726
_journal_page_last 5734
_journal_paper_doi 10.1039/d4sc08408j
_journal_volume 16
_journal_year 2025
_chemical_formula_moiety 'C39 H45 Ag6 F9 N6 O6 S3, C3 H7 N O'
_chemical_formula_sum 'C42 H52 Ag6 F9 N7 O7 S3'
_chemical_formula_weight 1681.30
_space_group_crystal_system monoclinic
_space_group_IT_number 15
_space_group_name_Hall '-C 2yc'
_space_group_name_H-M_alt 'C 1 2/c 1'
_atom_sites_solution_hydrogens geom
_atom_sites_solution_primary dual
_audit_creation_date 2024-08-06
_audit_creation_method
;
Olex2 1.5-alpha
(compiled 2024.02.16 svn.r378c4104 for OlexSys, GUI svn.r6928)
;
_audit_update_record
;
2024-08-24 deposited with the CCDC.	2025-02-25 downloaded from the CCDC.
;
_cell_angle_alpha 90
_cell_angle_beta 92.57(3)
_cell_angle_gamma 90
_cell_formula_units_Z 8
_cell_length_a 26.994(5)
_cell_length_b 14.021(3)
_cell_length_c 29.259(6)
_cell_measurement_reflns_used 5367
_cell_measurement_temperature 90
_cell_measurement_theta_max 24.9
_cell_measurement_theta_min 1.6
_cell_volume 11063(4)
_computing_cell_refinement 'XDS (Kabsch, 2010)'
_computing_data_collection 'XDS (Kabsch, 2010)'
_computing_data_reduction 'XDS (Kabsch, 2010)'
_computing_molecular_graphics 'Olex2 1.5-alpha (Dolomanov et al., 2009)'
_computing_publication_material 'Olex2 1.5-alpha (Dolomanov et al., 2009)'
_computing_structure_refinement 'SHELXL 2019/3 (Sheldrick, 2015)'
_computing_structure_solution 'SHELXT 2018/2 (Sheldrick, 2018)'
_diffrn_ambient_temperature 90
_diffrn_measured_fraction_theta_full 0.976
_diffrn_measured_fraction_theta_max 0.976
_diffrn_measurement_device_type 'Huber Kappa Goniometer, Pilatus 2M detector'
_diffrn_measurement_method 'Rotating crystal'
_diffrn_radiation_type Synchrotron
_diffrn_radiation_wavelength 0.700
_diffrn_reflns_av_R_equivalents 0.0561
_diffrn_reflns_av_unetI/netI 0.0367
_diffrn_reflns_Laue_measured_fraction_full 0.976
_diffrn_reflns_Laue_measured_fraction_max 0.976
_diffrn_reflns_limit_h_max 32
_diffrn_reflns_limit_h_min -32
_diffrn_reflns_limit_k_max 16
_diffrn_reflns_limit_k_min -16
_diffrn_reflns_limit_l_max 34
_diffrn_reflns_limit_l_min -34
_diffrn_reflns_number 61389
_diffrn_reflns_point_group_measured_fraction_full 0.976
_diffrn_reflns_point_group_measured_fraction_max 0.976
_diffrn_reflns_theta_full 24.835
_diffrn_reflns_theta_max 24.998
_diffrn_reflns_theta_min 1.612
_diffrn_source 'Elettra Synchrotron - XRD1 BL'
_exptl_absorpt_coefficient_mu 2.195
_exptl_crystal_colour orange
_exptl_crystal_colour_primary orange
_exptl_crystal_density_diffrn 2.019
_exptl_crystal_description block
_exptl_crystal_F_000 6560
_exptl_crystal_size_max 0.1
_exptl_crystal_size_mid 0.05
_exptl_crystal_size_min 0.02
_refine_diff_density_max 1.762
_refine_diff_density_min -1.415
_refine_diff_density_rms 0.173
_refine_ls_extinction_method none
_refine_ls_goodness_of_fit_ref 1.068
_refine_ls_hydrogen_treatment constr
_refine_ls_matrix_type full
_refine_ls_number_parameters 686
_refine_ls_number_reflns 9951
_refine_ls_number_restraints 744
_refine_ls_restrained_S_all 1.088
_refine_ls_R_factor_all 0.0680
_refine_ls_R_factor_gt 0.0626
_refine_ls_shift/su_max 0.001
_refine_ls_shift/su_mean 0.000
_refine_ls_structure_factor_coef Fsqd
_refine_ls_weighting_details 'w=1/[\s^2^(Fo^2^)+(0.1172P)^2^+71.4546P] where P=(Fo^2^+2Fc^2^)/3'
_refine_ls_weighting_scheme calc
_refine_ls_wR_factor_gt 0.1860
_refine_ls_wR_factor_ref 0.1931
_reflns_Friedel_coverage 0.000
_reflns_number_gt 8609
_reflns_number_total 9951
_reflns_threshold_expression 'I > 2\s(I)'
_cod_data_source_file d4sc08408j2.cif
_cod_data_source_block 26_02_90K
_cod_depositor_comments 'Adding full bibliography for 1573999--1574002.cif.'
_cod_database_code 1574001
_shelx_shelxl_version_number 2019/3
_shelx_space_group_comment
;
The symmetry employed for this shelxl refinement is uniquely defined
by the following loop, which should always be used as a source of
symmetry information in preference to the above space-group names.
They are only intended as comments.
;
_shelx_estimated_absorpt_t_max 0.957
_shelx_estimated_absorpt_t_min 0.810
_olex2_refinement_description
;
1. Fixed Uiso
 At 1.2 times of:
  All C(H) groups, All C(H,H) groups
 At 1.5 times of:
  All C(H,H,H) groups
2. Restrained distances
 N7-C41 \\sim N7-C23
 with sigma of 0.02
 C30-C29 \\sim C31-C30 \\sim C31-C19 \\sim C34-C19 \\sim C34-C33 \\sim C33-C29
 with sigma of 0.02
 C29-C31 \\sim C31-C34 \\sim C29-C34 \\sim C30-C19 \\sim C19-C33 \\sim C30-C33
 with sigma of 0.02
 F9-C42 \\sim F8-C42 \\sim F7-C42
 with sigma of 0.02
 F8-F9 \\sim F9-F7 \\sim F8-F7
 with sigma of 0.02
 C28-C27 \\sim C27-C26 \\sim C32-C28 \\sim C32-C18
 with sigma of 0.02
 N3-C26 \\sim N3-C18
 with sigma of 0.02
 N5-C9 \\sim N4-C28 \\sim N9-C28 \\sim N8-C9
 with sigma of 0.02
 N5-N4 \\sim N9-N8
 with sigma of 0.02
3. Uiso/Uaniso restraints and constraints
O5 \\sim C39 \\sim O6: within 5A with sigma of 0.02 and sigma for terminal
atoms of 0.04 within 5A
C29 \\sim C30 \\sim C33 \\sim C34 \\sim C19 \\sim C31: within 5A with sigma of
0.02 and sigma for terminal atoms of 0.04 within 5A
O40 \\sim C7 \\sim N7 \\sim C23 \\sim C41: within 5A with sigma of 0.02 and
sigma for terminal atoms of 0.04 within 5A
F9 \\sim F7 \\sim F8 \\sim C42: within 5A with sigma of 0.02 and sigma for
terminal atoms of 0.04 within 5A
N3 \\sim C26 \\sim C27 \\sim C28 \\sim C32 \\sim C18: within 5A with sigma of
0.02 and sigma for terminal atoms of 0.04 within 5A
C12 \\sim C13 \\sim C14 \\sim C15 \\sim C16 \\sim C17: within 5A with sigma of
0.02 and sigma for terminal atoms of 0.04 within 5A
N4 \\sim N5 \\sim N9 \\sim N8: within 5A with sigma of 0.02 and sigma for
terminal atoms of 0.04 within 5A
Uanis(O6) \\sim Ueq, Uanis(C39) \\sim Ueq, Uanis(O5) \\sim Ueq: with sigma of
0.01 and sigma for terminal atoms of 0.02
Uanis(C29) \\sim Ueq, Uanis(C33) \\sim Ueq, Uanis(C34) \\sim Ueq, Uanis(C19)
\\sim Ueq, Uanis(C31) \\sim Ueq, Uanis(C30) \\sim Ueq: with sigma of 0.02 and
sigma for terminal atoms of 0.04
Uanis(C41) \\sim Ueq, Uanis(N7) \\sim Ueq, Uanis(C23) \\sim Ueq, Uanis(C7)
\\sim Ueq, Uanis(O40) \\sim Ueq: with sigma of 0.03 and sigma for terminal
atoms of 0.06
Uanis(F8) \\sim Ueq, Uanis(F9) \\sim Ueq, Uanis(F7) \\sim Ueq, Uanis(C42) \\sim
Ueq: with sigma of 0.02 and sigma for terminal atoms of 0.04
4. Rigid body (RIGU) restrains
 O5, C39, O6
 with sigma for 1-2 distances of 0.002 and sigma for 1-3 distances of 0.002
 C29, C30, C31, C19, C34, C33
 with sigma for 1-2 distances of 0.002 and sigma for 1-3 distances of 0.002
 O40, C7, N7, C23, C41
 with sigma for 1-2 distances of 0.002 and sigma for 1-3 distances of 0.002
 F9, F7, F8, C42
 with sigma for 1-2 distances of 0.002 and sigma for 1-3 distances of 0.002
 N3, C26, C27, C28, C32, C18
 with sigma for 1-2 distances of 0.002 and sigma for 1-3 distances of 0.002
 C12, C13, C14, C15, C16, C17
 with sigma for 1-2 distances of 0.002 and sigma for 1-3 distances of 0.002
 N4, N9, N5, N8
 with sigma for 1-2 distances of 0.002 and sigma for 1-3 distances of 0.002
5. Others
 Sof(N9)=Sof(N8)=1-FVAR(1)
 Sof(N4)=Sof(N5)=FVAR(1)
6.a Ternary CH refined with riding coordinates:
 C2(H2), C12(H12), C29(H29)
6.b Secondary CH2 refined with riding coordinates:
 C1(H1A,H1B), C3(H3A,H3B), C4(H4A,H4B), C5(H5A,H5B), C6(H6A,H6B), C13(H13A,
 H13B), C14(H14A,H14B), C15(H15A,H15B), C16(H16A,H16B), C17(H17A,H17B),
 C19(H19A,H19B), C30(H30A,H30B), C31(H31A,H31B), C33(H33A,H33B), C34(H34A,H34B)
6.c Me refined with riding coordinates:
 C23(H23A,H23B,H23C), C41(H41A,H41B,H41C)
6.d Aromatic/amide H refined with riding coordinates:
 C7(H7), C43(H43), C8(H8), C10(H10), C11(H11), C18(H18), C20(H20), C21(H21),
 C24(H24), C25(H25), C26(H26), C27(H27), C32(H32)
;
_olex2_submission_special_instructions 'No special instructions were received'

loop_
_space_group_symop_operation_xyz
'x, y, z'
'-x, y, -z+1/2'
'x+1/2, y+1/2, z'
'-x+1/2, y+1/2, -z+1/2'
'-x, -y, -z'
'x, -y, z-1/2'
'-x+1/2, -y+1/2, -z'
'x+1/2, -y+1/2, z-1/2'

loop_
_atom_site_label
_atom_site_type_symbol
_atom_site_fract_x
_atom_site_fract_y
_atom_site_fract_z
_atom_site_U_iso_or_equiv
_atom_site_adp_type
_atom_site_occupancy
_atom_site_site_symmetry_order
_atom_site_calc_flag
_atom_site_refinement_flags_posn
_atom_site_refinement_flags_adp
_atom_site_refinement_flags_occupancy
_atom_site_disorder_assembly
_atom_site_disorder_group
Ag1 Ag 0.17658(2) 0.37675(5) 0.51726(2) 0.05673(18) Uani 1 1 d . . . . .
Ag2 Ag 0.73021(2) 0.21043(5) 0.87708(2) 0.06273(19) Uani 1 1 d . . . . .
Ag3 Ag 0.75460(2) 0.07160(5) 0.95462(2) 0.06129(19) Uani 1 1 d . . . . .
Ag4 Ag 0.38039(2) 0.27601(5) 0.53749(2) 0.0658(2) Uani 1 1 d . . . . .
Ag5 Ag 0.27991(2) 0.40504(5) 0.56012(2) 0.0665(2) Uani 1 1 d . . . . .
Ag6 Ag 0.34888(3) 0.30985(6) 0.42552(2) 0.0756(2) Uani 1 1 d . . . . .
S1 S 0.17216(6) 0.36011(13) 0.43334(6) 0.0504(4) Uani 1 1 d . . . . .
S2 S 0.20705(6) 0.32814(15) 0.59354(6) 0.0546(4) Uani 1 1 d . . . . .
S3 S 0.33575(6) 0.40532(13) 0.49605(6) 0.0525(4) Uani 1 1 d . . . . .
F1 F -0.0228(2) 0.3994(6) 0.5255(3) 0.119(3) Uani 1 1 d . . . . .
F2 F 0.0092(2) 0.3627(6) 0.5913(2) 0.115(2) Uani 1 1 d . . . . .
F3 F 0.0183(3) 0.5020(6) 0.5653(3) 0.132(3) Uani 1 1 d . . . . .
F4 F 0.8012(4) -0.0388(8) 0.7794(3) 0.160(4) Uani 1 1 d . . . . .
F5 F 0.7685(4) -0.1484(6) 0.8192(3) 0.139(3) Uani 1 1 d . . . . .
F6 F 0.8440(3) -0.1027(7) 0.8326(3) 0.147(3) Uani 1 1 d . . . . .
F7 F 0.3057(7) 0.6582(14) 0.6810(7) 0.295(7) Uani 1 1 d D U . . .
F8 F 0.3457(7) 0.5576(13) 0.7083(6) 0.297(7) Uani 1 1 d D U . . .
F9 F 0.3746(6) 0.6494(11) 0.6679(6) 0.271(7) Uani 1 1 d D U . . .
O1 O 0.0945(2) 0.4406(5) 0.5216(2) 0.0803(17) Uani 1 1 d . . . . .
O2 O 0.0656(2) 0.2911(5) 0.5239(2) 0.0794(17) Uani 1 1 d . . . . .
O3 O 0.7705(3) 0.0806(5) 0.8396(2) 0.092(2) Uani 1 1 d . . . . .
O4 O 0.7818(3) -0.0292(5) 0.8953(2) 0.0820(18) Uani 1 1 d . . . . .
O5 O 0.2850(5) 0.5352(8) 0.6177(4) 0.143(3) Uani 1 1 d . U . . .
O6 O 0.3417(6) 0.4564(11) 0.6230(5) 0.175(4) Uani 1 1 d . U . . .
C7 C 0.2013(10) 0.6110(13) 0.5410(8) 0.182(6) Uani 1 1 d . U . . .
H7 H 0.169855 0.582656 0.545281 0.219 Uiso 1 1 calc R U . . .
N1 N 0.4496(2) 0.2899(5) 0.5852(2) 0.0660(16) Uani 1 1 d . . . . .
N2 N 0.4050(3) 0.3484(7) 0.3720(3) 0.083(2) Uani 1 1 d . . . . .
N3 N 0.6860(3) 0.2420(7) 0.8102(3) 0.102(3) Uani 1 1 d D U . . .
N4 N 0.5916(5) 0.2339(10) 0.6918(4) 0.077(3) Uani 0.625(19) 1 d D U P A 1
N5 N 0.5562(5) 0.2923(12) 0.6957(5) 0.082(4) Uani 0.625(19) 1 d D U P A 1
N9 N 0.5714(7) 0.3074(16) 0.7152(7) 0.078(5) Uani 0.375(19) 1 d D U P A 2
N8 N 0.5701(7) 0.2525(17) 0.6807(7) 0.075(5) Uani 0.375(19) 1 d D U P A 2
N6 N 0.5081(3) 0.3663(10) 0.2706(3) 0.119(4) Uani 1 1 d . . . . .
N7 N 0.2054(7) 0.6804(10) 0.5639(6) 0.171(5) Uani 1 1 d D U . . .
C1 C 0.1554(3) 0.5515(6) 0.4124(3) 0.069(2) Uani 1 1 d . . . . .
H1A H 0.186163 0.549726 0.395243 0.083 Uiso 1 1 calc R U . . .
H1B H 0.164588 0.567062 0.444667 0.083 Uiso 1 1 calc R U . . .
C2 C 0.1307(2) 0.4545(6) 0.4101(2) 0.0540(16) Uani 1 1 d . . . . .
H2 H 0.101057 0.457008 0.429287 0.065 Uiso 1 1 calc R U . . .
C3 C 0.1129(3) 0.4298(6) 0.3616(3) 0.066(2) Uani 1 1 d . . . . .
H3A H 0.096084 0.367012 0.361420 0.079 Uiso 1 1 calc R U . . .
H3B H 0.141721 0.425014 0.341925 0.079 Uiso 1 1 calc R U . . .
C4 C 0.0768(3) 0.5059(7) 0.3421(3) 0.075(2) Uani 1 1 d . . . . .
H4A H 0.067299 0.490549 0.309858 0.090 Uiso 1 1 calc R U . . .
H4B H 0.046364 0.506007 0.359726 0.090 Uiso 1 1 calc R U . . .
C5 C 0.1004(4) 0.6026(8) 0.3446(3) 0.087(3) Uani 1 1 d . . . . .
H5A H 0.075627 0.650590 0.333848 0.104 Uiso 1 1 calc R U . . .
H5B H 0.127972 0.604188 0.323377 0.104 Uiso 1 1 calc R U . . .
C6 C 0.1204(4) 0.6308(7) 0.3919(3) 0.081(2) Uani 1 1 d . . . . .
H6A H 0.092476 0.640839 0.412197 0.097 Uiso 1 1 calc R U . . .
H6B H 0.138935 0.691553 0.390092 0.097 Uiso 1 1 calc R U . . .
C43 C 0.4536(3) 0.3576(8) 0.6167(3) 0.081(3) Uani 1 1 d . . . . .
H43 H 0.430676 0.409087 0.615999 0.097 Uiso 1 1 calc R U . . .
C8 C 0.4919(4) 0.3534(9) 0.6514(4) 0.096(3) Uani 1 1 d . . . . .
H8 H 0.494201 0.401241 0.674408 0.116 Uiso 1 1 calc R U . . .
C9 C 0.5243(3) 0.2830(8) 0.6517(3) 0.079(3) Uani 1 1 d D . . . .
C10 C 0.5205(3) 0.2134(9) 0.6199(4) 0.089(3) Uani 1 1 d . . . . .
H10 H 0.543131 0.161492 0.620305 0.107 Uiso 1 1 calc R U . . .
C11 C 0.4822(3) 0.2200(7) 0.5866(3) 0.076(2) Uani 1 1 d . . . . .
H11 H 0.479488 0.171879 0.563739 0.091 Uiso 1 1 calc R U . . .
C12 C 0.1835(4) 0.4049(9) 0.6390(3) 0.085(2) Uani 1 1 d . U . . .
H12 H 0.199222 0.469202 0.636696 0.102 Uiso 1 1 calc R U . . .
C13 C 0.1279(4) 0.4164(9) 0.6324(3) 0.091(3) Uani 1 1 d . U . . .
H13A H 0.111849 0.352897 0.631474 0.109 Uiso 1 1 calc R U . . .
H13B H 0.119864 0.448965 0.602974 0.109 Uiso 1 1 calc R U . . .
C14 C 0.1081(4) 0.4753(11) 0.6720(3) 0.107(3) Uani 1 1 d . U . . .
H14A H 0.119379 0.542143 0.669028 0.129 Uiso 1 1 calc R U . . .
H14B H 0.071408 0.475302 0.669469 0.129 Uiso 1 1 calc R U . . .
C15 C 0.1242(5) 0.4397(13) 0.7171(4) 0.124(3) Uani 1 1 d . U . . .
H15A H 0.114454 0.486814 0.740209 0.148 Uiso 1 1 calc R U . . .
H15B H 0.105888 0.379995 0.722798 0.148 Uiso 1 1 calc R U . . .
C16 C 0.1759(5) 0.4210(12) 0.7240(4) 0.125(3) Uani 1 1 d . U . . .
H16A H 0.181364 0.386209 0.753204 0.150 Uiso 1 1 calc R U . . .
H16B H 0.193691 0.482617 0.726894 0.150 Uiso 1 1 calc R U . . .
C17 C 0.1984(5) 0.3628(11) 0.6856(3) 0.108(3) Uani 1 1 d . U . . .
H17A H 0.234963 0.362609 0.689846 0.130 Uiso 1 1 calc R U . . .
H17B H 0.186681 0.295965 0.687068 0.130 Uiso 1 1 calc R U . . .
C18 C 0.6483(5) 0.3014(11) 0.8121(4) 0.123(3) Uani 1 1 d D U . . .
H18 H 0.645138 0.336786 0.839508 0.148 Uiso 1 1 calc R U . . .
C19 C 0.4468(5) 0.6483(13) 0.5075(7) 0.171(4) Uani 1 1 d D U . . .
H19A H 0.464851 0.708627 0.502419 0.205 Uiso 1 1 calc R U . . .
H19B H 0.464788 0.613293 0.532551 0.205 Uiso 1 1 calc R U . . .
C20 C 0.4531(4) 0.3390(9) 0.3823(3) 0.088(3) Uani 1 1 d . . . . .
H20 H 0.464188 0.326244 0.412944 0.106 Uiso 1 1 calc R U . . .
C21 C 0.4883(4) 0.3477(11) 0.3478(3) 0.100(4) Uani 1 1 d . . . . .
H21 H 0.522793 0.341409 0.355193 0.120 Uiso 1 1 calc R U . . .
C22 C 0.4717(4) 0.3652(11) 0.3040(4) 0.100(4) Uani 1 1 d . . . . .
C23 C 0.2522(9) 0.7350(14) 0.5679(8) 0.194(6) Uani 1 1 d D U . . .
H23A H 0.248099 0.789591 0.588279 0.291 Uiso 1 1 calc R U . . .
H23B H 0.278764 0.693724 0.580477 0.291 Uiso 1 1 calc R U . . .
H23C H 0.260772 0.757748 0.537596 0.291 Uiso 1 1 calc R U . . .
C24 C 0.4212(4) 0.3760(10) 0.2939(4) 0.104(4) Uani 1 1 d . . . . .
H24 H 0.408818 0.390417 0.263784 0.124 Uiso 1 1 calc R U . . .
C25 C 0.3905(4) 0.3652(10) 0.3284(4) 0.095(3) Uani 1 1 d . . . . .
H25 H 0.355915 0.369761 0.321297 0.114 Uiso 1 1 calc R U . . .
C26 C 0.6923(5) 0.1919(10) 0.7728(4) 0.116(3) Uani 1 1 d D U . . .
H26 H 0.720425 0.151606 0.771140 0.139 Uiso 1 1 calc R U . . .
C27 C 0.6578(5) 0.1973(11) 0.7349(4) 0.129(3) Uani 1 1 d D U . . .
H27 H 0.661987 0.160418 0.708137 0.155 Uiso 1 1 calc R U . . .
C28 C 0.6181(4) 0.2577(9) 0.7384(4) 0.129(3) Uani 1 1 d D U . . .
C29 C 0.3723(4) 0.5150(9) 0.4931(6) 0.125(3) Uani 1 1 d D U . . .
H29 H 0.352330 0.544439 0.467191 0.150 Uiso 1 1 calc R U . . .
C30 C 0.4165(5) 0.5072(10) 0.4701(6) 0.151(4) Uani 1 1 d D U . . .
H30A H 0.408271 0.485501 0.438499 0.181 Uiso 1 1 calc R U . . .
H30B H 0.437058 0.456877 0.485315 0.181 Uiso 1 1 calc R U . . .
C31 C 0.4463(6) 0.5937(11) 0.4679(6) 0.159(4) Uani 1 1 d D U . . .
H31A H 0.480840 0.575738 0.461553 0.191 Uiso 1 1 calc R U . . .
H31B H 0.433353 0.633170 0.441928 0.191 Uiso 1 1 calc R U . . .
C32 C 0.6124(5) 0.3163(12) 0.7766(4) 0.137(3) Uani 1 1 d D U . . .
H32 H 0.586601 0.362071 0.778265 0.164 Uiso 1 1 calc R U . . .
C33 C 0.3660(6) 0.5871(11) 0.5235(7) 0.172(4) Uani 1 1 d D U . . .
H33A H 0.370718 0.560156 0.554656 0.206 Uiso 1 1 calc R U . . .
H33B H 0.330989 0.608248 0.520020 0.206 Uiso 1 1 calc R U . . .
C34 C 0.3966(6) 0.6702(11) 0.5212(7) 0.169(4) Uani 1 1 d D U . . .
H34A H 0.398516 0.701472 0.551605 0.203 Uiso 1 1 calc R U . . .
H34B H 0.381032 0.715740 0.499077 0.203 Uiso 1 1 calc R U . . .
C35 C 0.0644(3) 0.3766(8) 0.5309(3) 0.073(2) Uani 1 1 d . . . . .
C36 C 0.0171(4) 0.4112(9) 0.5529(4) 0.087(3) Uani 1 1 d . . . . .
C37 C 0.7814(3) 0.0025(8) 0.8557(3) 0.075(2) Uani 1 1 d . . . . .
C38 C 0.7985(5) -0.0724(11) 0.8210(4) 0.104(4) Uani 1 1 d . . . . .
C39 C 0.3260(8) 0.5351(15) 0.6349(7) 0.141(4) Uani 1 1 d . U . . .
O40 O 0.2221(7) 0.5671(10) 0.5158(5) 0.206(6) Uani 1 1 d . U . . .
C41 C 0.1742(10) 0.7089(18) 0.6003(9) 0.221(7) Uani 1 1 d D U . . .
H41A H 0.186225 0.769464 0.613322 0.331 Uiso 1 1 calc R U . . .
H41B H 0.140050 0.716873 0.588057 0.331 Uiso 1 1 calc R U . . .
H41C H 0.175144 0.659823 0.624124 0.331 Uiso 1 1 calc R U . . .
C42 C 0.3378(7) 0.5990(18) 0.6719(10) 0.220(8) Uani 1 1 d D U . . .

loop_
_atom_site_aniso_label
_atom_site_aniso_U_11
_atom_site_aniso_U_22
_atom_site_aniso_U_33
_atom_site_aniso_U_23
_atom_site_aniso_U_13
_atom_site_aniso_U_12
Ag1 0.0408(3) 0.0882(4) 0.0409(3) -0.0018(2) -0.0006(2) -0.0023(2)
Ag2 0.0552(3) 0.0827(4) 0.0497(3) 0.0056(3) -0.0042(2) -0.0101(3)
Ag3 0.0424(3) 0.0912(4) 0.0499(3) -0.0042(3) -0.0016(2) 0.0089(2)
Ag4 0.0475(3) 0.0820(4) 0.0664(4) 0.0020(3) -0.0127(3) -0.0022(3)
Ag5 0.0456(3) 0.1001(5) 0.0538(4) -0.0024(3) 0.0018(2) 0.0039(3)
Ag6 0.0758(4) 0.0899(5) 0.0629(4) -0.0102(3) 0.0217(3) -0.0060(3)
S1 0.0382(8) 0.0717(10) 0.0409(8) 0.0029(7) -0.0032(6) 0.0031(7)
S2 0.0481(8) 0.0788(11) 0.0372(8) -0.0059(7) 0.0032(6) 0.0102(8)
S3 0.0344(7) 0.0657(10) 0.0572(10) -0.0040(8) 0.0012(7) -0.0081(7)
F1 0.051(3) 0.194(8) 0.112(5) 0.025(5) 0.003(3) 0.028(4)
F2 0.088(4) 0.166(6) 0.093(4) 0.029(4) 0.037(3) 0.053(4)
F3 0.120(6) 0.118(6) 0.163(7) -0.012(5) 0.069(5) 0.029(4)
F4 0.226(10) 0.186(9) 0.070(4) -0.017(5) 0.032(5) 0.076(8)
F5 0.172(8) 0.114(6) 0.129(7) -0.057(5) -0.014(6) 0.006(6)
F6 0.111(6) 0.195(8) 0.135(6) -0.063(6) 0.010(5) 0.071(6)
F7 0.331(13) 0.276(14) 0.276(14) -0.098(11) -0.013(13) -0.039(11)
F8 0.385(16) 0.287(13) 0.210(12) 0.038(10) -0.092(11) -0.161(11)
F9 0.252(11) 0.223(12) 0.328(14) 0.095(10) -0.113(11) -0.108(9)
O1 0.065(4) 0.100(5) 0.077(4) 0.009(3) 0.018(3) 0.021(3)
O2 0.054(3) 0.103(5) 0.082(4) -0.017(4) 0.007(3) 0.004(3)
O3 0.103(5) 0.096(5) 0.078(4) 0.008(4) 0.034(4) 0.026(4)
O4 0.083(4) 0.098(5) 0.065(4) -0.013(3) 0.003(3) 0.026(3)
O5 0.152(6) 0.140(6) 0.135(6) -0.011(5) -0.008(5) -0.016(5)
O6 0.182(7) 0.178(7) 0.165(7) -0.011(6) 0.004(6) 0.022(6)
C7 0.257(13) 0.104(8) 0.180(10) -0.032(7) -0.063(9) 0.048(8)
N1 0.050(3) 0.081(4) 0.065(4) 0.006(3) -0.011(3) -0.008(3)
N2 0.061(4) 0.117(6) 0.072(5) 0.001(4) 0.019(4) 0.009(4)
N3 0.089(4) 0.148(6) 0.066(4) 0.046(4) -0.041(4) -0.058(4)
N4 0.057(6) 0.101(8) 0.072(8) 0.004(6) -0.019(5) -0.007(5)
N5 0.054(7) 0.107(9) 0.083(10) 0.016(7) -0.016(6) -0.005(5)
N9 0.052(10) 0.113(10) 0.067(9) 0.006(8) -0.015(7) -0.013(8)
N8 0.043(11) 0.109(11) 0.070(9) 0.005(8) -0.020(8) -0.014(9)
N6 0.062(5) 0.229(13) 0.066(5) -0.001(6) 0.013(4) 0.004(6)
N7 0.249(12) 0.104(7) 0.154(9) -0.027(6) -0.048(9) 0.030(7)
C1 0.058(4) 0.083(5) 0.067(5) 0.003(4) 0.009(4) 0.006(4)
C2 0.042(3) 0.074(4) 0.047(4) 0.007(3) 0.005(3) 0.009(3)
C3 0.060(4) 0.084(5) 0.053(4) 0.004(4) 0.001(3) 0.018(4)
C4 0.074(5) 0.100(7) 0.051(4) 0.004(4) -0.005(4) 0.025(5)
C5 0.090(7) 0.102(7) 0.070(6) 0.023(5) 0.014(5) 0.028(6)
C6 0.082(6) 0.082(6) 0.080(6) 0.003(5) 0.012(5) 0.012(5)
C43 0.067(5) 0.093(6) 0.080(6) 0.000(5) -0.020(4) 0.004(5)
C8 0.096(7) 0.101(7) 0.089(7) 0.002(6) -0.035(6) -0.023(6)
C9 0.058(5) 0.098(7) 0.078(6) 0.023(5) -0.030(4) -0.012(4)
C10 0.055(5) 0.113(8) 0.098(8) 0.023(6) -0.020(5) -0.001(5)
C11 0.060(5) 0.086(6) 0.080(6) 0.000(4) -0.011(4) 0.000(4)
C12 0.073(4) 0.132(6) 0.048(3) -0.025(4) -0.003(3) 0.042(4)
C13 0.078(4) 0.143(7) 0.052(4) -0.018(4) -0.002(3) 0.042(5)
C14 0.091(5) 0.167(8) 0.064(4) -0.023(5) 0.009(4) 0.058(5)
C15 0.115(5) 0.191(8) 0.065(4) -0.018(5) 0.010(4) 0.063(6)
C16 0.117(5) 0.196(8) 0.063(4) -0.029(5) -0.003(4) 0.069(6)
C17 0.103(6) 0.172(8) 0.049(4) -0.020(4) -0.006(4) 0.063(6)
C18 0.101(6) 0.183(8) 0.082(5) 0.054(5) -0.031(4) -0.038(5)
C19 0.152(7) 0.155(7) 0.209(8) -0.033(6) 0.046(7) -0.064(6)
C20 0.085(6) 0.119(8) 0.063(5) 0.007(5) 0.019(5) 0.016(6)
C21 0.063(5) 0.174(12) 0.064(6) 0.006(6) 0.014(4) 0.005(6)
C22 0.073(6) 0.168(12) 0.062(6) 0.016(6) 0.018(5) 0.012(7)
C23 0.247(13) 0.143(11) 0.188(14) -0.043(11) -0.046(11) 0.021(9)
C24 0.079(7) 0.162(11) 0.071(6) 0.018(7) 0.016(5) 0.026(7)
C25 0.065(5) 0.152(10) 0.068(6) 0.018(6) 0.014(4) 0.013(6)
C26 0.122(6) 0.148(7) 0.072(4) 0.038(4) -0.043(4) -0.065(5)
C27 0.133(6) 0.170(8) 0.080(5) 0.034(5) -0.052(5) -0.072(5)
C28 0.110(6) 0.180(8) 0.094(5) 0.066(5) -0.050(5) -0.079(5)
C29 0.092(5) 0.104(6) 0.181(8) -0.032(5) 0.043(6) -0.044(5)
C30 0.121(6) 0.138(7) 0.199(8) -0.037(6) 0.070(6) -0.049(5)
C31 0.134(7) 0.141(7) 0.209(8) -0.026(6) 0.069(7) -0.053(6)
C32 0.103(6) 0.201(8) 0.103(5) 0.064(5) -0.040(5) -0.036(6)
C33 0.166(7) 0.141(7) 0.214(9) -0.057(6) 0.077(7) -0.054(6)
C34 0.169(7) 0.136(7) 0.208(9) -0.059(7) 0.058(7) -0.056(6)
C35 0.051(4) 0.107(7) 0.060(5) 0.000(5) 0.005(4) 0.015(5)
C36 0.064(5) 0.114(8) 0.086(7) 0.017(6) 0.017(5) 0.029(5)
C37 0.054(4) 0.102(7) 0.070(6) -0.024(5) 0.007(4) 0.002(4)
C38 0.112(9) 0.136(11) 0.063(6) -0.021(6) -0.002(6) 0.040(8)
C39 0.146(6) 0.155(7) 0.122(7) 0.005(6) 0.000(6) 0.009(6)
O40 0.279(13) 0.149(9) 0.182(10) -0.069(7) -0.103(9) 0.085(9)
C41 0.270(15) 0.196(15) 0.195(13) -0.049(11) -0.016(12) 0.028(13)
C42 0.233(12) 0.215(13) 0.209(13) 0.020(11) -0.029(11) -0.081(9)

loop_
_atom_type_symbol
_atom_type_description
_atom_type_scat_dispersion_real
_atom_type_scat_dispersion_imag
_atom_type_scat_source
C C 0.0030 0.0016 'International Tables Vol C Tables 4.2.6.8 and 6.1.1.4'
H H 0.0000 0.0000 'International Tables Vol C Tables 4.2.6.8 and 6.1.1.4'
Ag Ag -0.9078 1.0765 'International Tables Vol C Tables 4.2.6.8 and 6.1.1.4'
F F 0.0170 0.0100 'International Tables Vol C Tables 4.2.6.8 and 6.1.1.4'
N N 0.0059 0.0032 'International Tables Vol C Tables 4.2.6.8 and 6.1.1.4'
O O 0.0105 0.0059 'International Tables Vol C Tables 4.2.6.8 and 6.1.1.4'
S S 0.1218 0.1207 'International Tables Vol C Tables 4.2.6.8 and 6.1.1.4'

loop_
_geom_angle_atom_site_label_1
_geom_angle_atom_site_label_2
_geom_angle_atom_site_label_3
_geom_angle
_geom_angle_site_symmetry_1
_geom_angle_site_symmetry_3
_geom_angle_publ_flag
Ag3 Ag1 Ag4 101.75(3) 8_455 7_556 ?
Ag3 Ag1 Ag5 63.57(2) 8_455 . ?
Ag3 Ag1 Ag6 134.74(3) 8_455 7_556 ?
Ag4 Ag1 Ag6 65.49(3) 7_556 7_556 ?
Ag5 Ag1 Ag4 137.90(3) . 7_556 ?
Ag5 Ag1 Ag6 96.08(3) . 7_556 ?
S1 Ag1 Ag3 53.62(4) . 8_455 ?
S1 Ag1 Ag4 53.79(5) . 7_556 ?
S1 Ag1 Ag5 115.28(5) . . ?
S1 Ag1 Ag6 116.25(5) . 7_556 ?
S2 Ag1 Ag3 114.64(5) . 8_455 ?
S2 Ag1 Ag4 115.19(6) . 7_556 ?
S2 Ag1 Ag5 52.59(5) . . ?
S2 Ag1 Ag6 50.53(5) . 7_556 ?
S2 Ag1 S1 152.14(6) . . ?
O1 Ag1 Ag3 129.03(16) . 8_455 ?
O1 Ag1 Ag4 81.08(19) . 7_556 ?
O1 Ag1 Ag5 139.80(18) . . ?
O1 Ag1 Ag6 93.26(17) . 7_556 ?
O1 Ag1 S1 94.87(17) . . ?
O1 Ag1 S2 109.25(16) . . ?
Ag3 Ag2 Ag5 97.71(3) . 2_656 ?
S1 Ag2 Ag3 51.86(4) 8_556 . ?
S1 Ag2 Ag5 83.78(5) 8_556 2_656 ?
S2 Ag2 Ag3 92.62(5) 2_656 . ?
S2 Ag2 Ag5 48.19(5) 2_656 2_656 ?
S2 Ag2 S1 117.83(6) 2_656 8_556 ?
O3 Ag2 Ag3 76.61(17) . . ?
O3 Ag2 Ag5 157.9(2) . 2_656 ?
O3 Ag2 S1 107.84(18) . 8_556 ?
O3 Ag2 S2 110.1(2) . 2_656 ?
N3 Ag2 Ag3 148.1(2) . . ?
N3 Ag2 Ag5 105.2(3) . 2_656 ?
N3 Ag2 S1 108.5(2) . 8_556 ?
N3 Ag2 S2 119.2(2) . 2_656 ?
N3 Ag2 O3 89.2(3) . . ?
Ag1 Ag3 Ag2 99.80(3) 8_556 . ?
Ag1 Ag3 Ag5 59.59(3) 8_556 8_556 ?
Ag1 Ag3 Ag6 129.80(3) 8_556 8_556 ?
Ag2 Ag3 Ag5 134.07(3) . 8_556 ?
Ag2 Ag3 Ag6 67.38(3) . 8_556 ?
Ag5 Ag3 Ag6 93.84(3) 8_556 8_556 ?
S1 Ag3 Ag1 53.23(4) 8_556 8_556 ?
S1 Ag3 Ag2 53.32(5) 8_556 . ?
S1 Ag3 Ag5 111.05(5) 8_556 8_556 ?
S1 Ag3 Ag6 116.78(5) 8_556 8_556 ?
S1 Ag3 S3 146.89(7) 8_556 8_556 ?
S3 Ag3 Ag1 107.75(5) 8_556 8_556 ?
S3 Ag3 Ag2 116.03(5) 8_556 . ?
S3 Ag3 Ag5 50.08(5) 8_556 8_556 ?
S3 Ag3 Ag6 50.46(5) 8_556 8_556 ?
O4 Ag3 Ag1 148.54(19) . 8_556 ?
O4 Ag3 Ag2 84.22(17) . . ?
O4 Ag3 Ag5 135.76(16) . 8_556 ?
O4 Ag3 Ag6 80.71(19) . 8_556 ?
O4 Ag3 S1 110.46(17) . 8_556 ?
O4 Ag3 S3 98.02(17) . 8_556 ?
Ag1 Ag4 Ag5 95.13(3) 7_556 . ?
S1 Ag4 Ag1 51.28(4) 7_556 7_556 ?
S1 Ag4 Ag5 82.56(5) 7_556 . ?
S3 Ag4 Ag1 91.97(5) . 7_556 ?
S3 Ag4 Ag5 47.01(4) . . ?
S3 Ag4 S1 116.65(6) . 7_556 ?
S3 Ag4 O2 101.98(18) . 7_556 ?
O2 Ag4 Ag1 70.18(15) 7_556 7_556 ?
O2 Ag4 Ag5 146.48(16) 7_556 . ?
O2 Ag4 S1 107.75(18) 7_556 7_556 ?
N1 Ag4 Ag1 139.32(19) . 7_556 ?
N1 Ag4 Ag5 118.6(2) . . ?
N1 Ag4 S1 108.09(18) . 7_556 ?
N1 Ag4 S3 127.22(19) . . ?
N1 Ag4 O2 89.1(2) . 7_556 ?
Ag1 Ag5 Ag2 91.40(3) . 2_656 ?
Ag1 Ag5 Ag3 56.84(3) . 8_455 ?
Ag1 Ag5 Ag4 125.82(3) . . ?
Ag2 Ag5 Ag4 75.65(3) 2_656 . ?
Ag3 Ag5 Ag2 127.64(3) 8_455 2_656 ?
Ag3 Ag5 Ag4 90.25(3) 8_455 . ?
S2 Ag5 Ag1 51.37(4) . . ?
S2 Ag5 Ag2 48.40(5) . 2_656 ?
S2 Ag5 Ag3 106.89(5) . 8_455 ?
S2 Ag5 Ag4 120.40(5) . . ?
S2 Ag5 O5 94.1(3) . . ?
S2 Ag5 O6 110.2(4) . . ?
S3 Ag5 Ag1 105.61(5) . . ?
S3 Ag5 Ag2 119.59(5) . 2_656 ?
S3 Ag5 Ag3 50.62(5) . 8_455 ?
S3 Ag5 Ag4 47.20(5) . . ?
S3 Ag5 S2 145.62(7) . . ?
S3 Ag5 O5 120.0(3) . . ?
S3 Ag5 O6 98.5(3) . . ?
O5 Ag5 Ag1 113.5(3) . . ?
O5 Ag5 Ag2 103.5(3) . 2_656 ?
O5 Ag5 Ag3 126.3(3) . 8_455 ?
O5 Ag5 Ag4 120.7(3) . . ?
O5 Ag5 O6 44.2(5) . . ?
O6 Ag5 Ag1 154.3(3) . . ?
O6 Ag5 Ag2 84.2(4) . 2_656 ?
O6 Ag5 Ag3 142.2(4) . 8_455 ?
O6 Ag5 Ag4 77.6(3) . . ?
Ag3 Ag6 Ag1 95.38(3) 8_455 7_556 ?
S2 Ag6 Ag1 48.86(5) 7_556 7_556 ?
S2 Ag6 Ag3 88.95(5) 7_556 8_455 ?
S3 Ag6 Ag1 87.94(5) . 7_556 ?
S3 Ag6 Ag3 49.86(5) . 8_455 ?
S3 Ag6 S2 119.47(6) . 7_556 ?
N2 Ag6 Ag1 135.7(2) . 7_556 ?
N2 Ag6 Ag3 128.3(2) . 8_455 ?
N2 Ag6 S2 116.1(2) . 7_556 ?
N2 Ag6 S3 124.1(2) . . ?
Ag1 S1 Ag2 133.08(7) . 8_455 ?
Ag1 S1 Ag3 73.15(6) . 8_455 ?
Ag1 S1 Ag4 74.93(5) . 7_556 ?
Ag2 S1 Ag4 107.22(7) 8_455 7_556 ?
Ag3 S1 Ag2 74.83(5) 8_455 8_455 ?
Ag3 S1 Ag4 135.48(7) 8_455 7_556 ?
C2 S1 Ag1 107.6(2) . . ?
C2 S1 Ag2 115.1(2) . 8_455 ?
C2 S1 Ag3 109.8(3) . 8_455 ?
C2 S1 Ag4 108.9(2) . 7_556 ?
Ag1 S2 Ag2 134.17(7) . 2_656 ?
Ag1 S2 Ag5 76.04(6) . . ?
Ag1 S2 Ag6 80.61(6) . 7_556 ?
Ag2 S2 Ag6 87.63(7) 2_656 7_556 ?
Ag5 S2 Ag2 83.41(6) . 2_656 ?
Ag5 S2 Ag6 136.81(7) . 7_556 ?
C12 S2 Ag1 112.6(3) . . ?
C12 S2 Ag2 112.8(3) . 2_656 ?
C12 S2 Ag5 109.6(4) . . ?
C12 S2 Ag6 112.8(4) . 7_556 ?
Ag3 S3 Ag6 79.68(6) 8_455 . ?
Ag4 S3 Ag3 137.63(8) . 8_455 ?
Ag4 S3 Ag6 85.87(6) . . ?
Ag5 S3 Ag3 79.29(5) . 8_455 ?
Ag5 S3 Ag4 85.79(6) . . ?
Ag5 S3 Ag6 138.06(7) . . ?
C29 S3 Ag3 109.5(6) . 8_455 ?
C29 S3 Ag4 112.8(6) . . ?
C29 S3 Ag5 112.8(4) . . ?
C29 S3 Ag6 108.3(4) . . ?
C35 O1 Ag1 110.8(6) . . ?
C35 O2 Ag4 120.1(6) . 7_556 ?
C37 O3 Ag2 127.4(6) . . ?
C37 O4 Ag3 118.6(6) . . ?
C39 O5 Ag5 107.8(14) . . ?
C39 O6 Ag5 103.6(14) . . ?
N7 C7 H7 109.3 . . ?
O40 C7 H7 109.3 . . ?
O40 C7 N7 141(3) . . ?
C43 N1 Ag4 121.6(6) . . ?
C11 N1 Ag4 118.8(6) . . ?
C11 N1 C43 118.6(8) . . ?
C20 N2 Ag6 119.4(7) . . ?
C20 N2 C25 118.3(8) . . ?
C25 N2 Ag6 121.3(6) . . ?
C18 N3 Ag2 117.4(7) . . ?
C18 N3 C26 120.0(10) . . ?
C26 N3 Ag2 121.7(8) . . ?
N5 N4 C28 95.7(10) . . ?
N4 N5 C9 105.5(12) . . ?
N8 N9 C28 94.0(13) . . ?
N9 N8 C9 105.4(16) . . ?
N6 N6 C22 115.9(11) 2_655 . ?
C7 N7 C23 122(2) . . ?
C7 N7 C41 127(2) . . ?
C41 N7 C23 108.9(18) . . ?
H1A C1 H1B 108.0 . . ?
C2 C1 H1A 109.3 . . ?
C2 C1 H1B 109.3 . . ?
C2 C1 C6 111.5(7) . . ?
C6 C1 H1A 109.3 . . ?
C6 C1 H1B 109.3 . . ?
S1 C2 H2 107.8 . . ?
C1 C2 S1 111.8(5) . . ?
C1 C2 H2 107.8 . . ?
C1 C2 C3 111.6(7) . . ?
C3 C2 S1 110.0(5) . . ?
C3 C2 H2 107.8 . . ?
C2 C3 H3A 109.5 . . ?
C2 C3 H3B 109.5 . . ?
C2 C3 C4 110.9(7) . . ?
H3A C3 H3B 108.0 . . ?
C4 C3 H3A 109.5 . . ?
C4 C3 H3B 109.5 . . ?
C3 C4 H4A 109.6 . . ?
C3 C4 H4B 109.6 . . ?
H4A C4 H4B 108.1 . . ?
C5 C4 C3 110.5(8) . . ?
C5 C4 H4A 109.6 . . ?
C5 C4 H4B 109.6 . . ?
C4 C5 H5A 108.7 . . ?
C4 C5 H5B 108.7 . . ?
C4 C5 C6 114.4(8) . . ?
H5A C5 H5B 107.6 . . ?
C6 C5 H5A 108.7 . . ?
C6 C5 H5B 108.7 . . ?
C1 C6 H6A 109.6 . . ?
C1 C6 H6B 109.6 . . ?
C5 C6 C1 110.4(8) . . ?
C5 C6 H6A 109.6 . . ?
C5 C6 H6B 109.6 . . ?
H6A C6 H6B 108.1 . . ?
N1 C43 H43 119.9 . . ?
N1 C43 C8 120.2(10) . . ?
C8 C43 H43 119.9 . . ?
C43 C8 H8 120.1 . . ?
C9 C8 C43 119.8(11) . . ?
C9 C8 H8 120.1 . . ?
C8 C9 N5 106.9(10) . . ?
C8 C9 N8 137.0(12) . . ?
C8 C9 C10 120.5(8) . . ?
C10 C9 N5 131.9(10) . . ?
C10 C9 N8 102.5(11) . . ?
C9 C10 H10 121.1 . . ?
C9 C10 C11 117.8(10) . . ?
C11 C10 H10 121.1 . . ?
N1 C11 C10 123.1(10) . . ?
N1 C11 H11 118.5 . . ?
C10 C11 H11 118.5 . . ?
S2 C12 H12 108.4 . . ?
C13 C12 S2 109.9(7) . . ?
C13 C12 H12 108.4 . . ?
C13 C12 C17 112.1(9) . . ?
C17 C12 S2 109.5(7) . . ?
C17 C12 H12 108.4 . . ?
C12 C13 H13A 109.7 . . ?
C12 C13 H13B 109.7 . . ?
C12 C13 C14 109.7(9) . . ?
H13A C13 H13B 108.2 . . ?
C14 C13 H13A 109.7 . . ?
C14 C13 H13B 109.7 . . ?
C13 C14 H14A 108.9 . . ?
C13 C14 H14B 108.9 . . ?
H14A C14 H14B 107.7 . . ?
C15 C14 C13 113.4(10) . . ?
C15 C14 H14A 108.9 . . ?
C15 C14 H14B 108.9 . . ?
C14 C15 H15A 108.2 . . ?
C14 C15 H15B 108.2 . . ?
H15A C15 H15B 107.4 . . ?
C16 C15 C14 116.2(12) . . ?
C16 C15 H15A 108.2 . . ?
C16 C15 H15B 108.2 . . ?
C15 C16 H16A 108.7 . . ?
C15 C16 H16B 108.7 . . ?
C15 C16 C17 114.2(11) . . ?
H16A C16 H16B 107.6 . . ?
C17 C16 H16A 108.7 . . ?
C17 C16 H16B 108.7 . . ?
C12 C17 C16 110.6(9) . . ?
C12 C17 H17A 109.5 . . ?
C12 C17 H17B 109.5 . . ?
C16 C17 H17A 109.5 . . ?
C16 C17 H17B 109.5 . . ?
H17A C17 H17B 108.1 . . ?
N3 C18 H18 117.6 . . ?
N3 C18 C32 124.8(14) . . ?
C32 C18 H18 117.6 . . ?
H19A C19 H19B 107.9 . . ?
C31 C19 H19A 109.3 . . ?
C31 C19 H19B 109.3 . . ?
C31 C19 C34 111.7(12) . . ?
C34 C19 H19A 109.3 . . ?
C34 C19 H19B 109.3 . . ?
N2 C20 H20 119.7 . . ?
N2 C20 C21 120.6(10) . . ?
C21 C20 H20 119.7 . . ?
C20 C21 H21 120.6 . . ?
C22 C21 C20 118.7(10) . . ?
C22 C21 H21 120.6 . . ?
C21 C22 N6 116.2(10) . . ?
C21 C22 C24 119.9(9) . . ?
C24 C22 N6 123.8(10) . . ?
N7 C23 H23A 109.5 . . ?
N7 C23 H23B 109.5 . . ?
N7 C23 H23C 109.5 . . ?
H23A C23 H23B 109.5 . . ?
H23A C23 H23C 109.5 . . ?
H23B C23 H23C 109.5 . . ?
C22 C24 H24 121.3 . . ?
C25 C24 C22 117.4(11) . . ?
C25 C24 H24 121.3 . . ?
N2 C25 C24 125.0(10) . . ?
N2 C25 H25 117.5 . . ?
C24 C25 H25 117.5 . . ?
N3 C26 H26 119.4 . . ?
N3 C26 C27 121.1(13) . . ?
C27 C26 H26 119.4 . . ?
C26 C27 H27 121.2 . . ?
C28 C27 C26 117.5(13) . . ?
C28 C27 H27 121.2 . . ?
C27 C28 N4 97.6(10) . . ?
C27 C28 N9 148.9(13) . . ?
C27 C28 C32 122.3(11) . . ?
C32 C28 N4 140.1(12) . . ?
C32 C28 N9 88.4(12) . . ?
S3 C29 H29 96.3 . . ?
C30 C29 S3 115.4(8) . . ?
C30 C29 H29 96.3 . . ?
C33 C29 S3 120.6(8) . . ?
C33 C29 H29 96.3 . . ?
C33 C29 C30 120.4(9) . . ?
C29 C30 H30A 108.2 . . ?
C29 C30 H30B 108.2 . . ?
C29 C30 C31 116.2(9) . . ?
H30A C30 H30B 107.4 . . ?
C31 C30 H30A 108.2 . . ?
C31 C30 H30B 108.2 . . ?
C19 C31 C30 113.8(11) . . ?
C19 C31 H31A 108.8 . . ?
C19 C31 H31B 108.8 . . ?
C30 C31 H31A 108.8 . . ?
C30 C31 H31B 108.8 . . ?
H31A C31 H31B 107.7 . . ?
C18 C32 H32 123.0 . . ?
C28 C32 C18 114.0(14) . . ?
C28 C32 H32 123.0 . . ?
C29 C33 H33A 107.6 . . ?
C29 C33 H33B 107.6 . . ?
C29 C33 C34 119.0(10) . . ?
H33A C33 H33B 107.0 . . ?
C34 C33 H33A 107.6 . . ?
C34 C33 H33B 107.6 . . ?
C19 C34 H34A 109.0 . . ?
C19 C34 H34B 109.0 . . ?
C33 C34 C19 112.7(11) . . ?
C33 C34 H34A 109.0 . . ?
C33 C34 H34B 109.0 . . ?
H34A C34 H34B 107.8 . . ?
O1 C35 C36 115.2(10) . . ?
O2 C35 O1 130.5(8) . . ?
O2 C35 C36 114.2(9) . . ?
F1 C36 F2 106.8(9) . . ?
F1 C36 F3 107.3(9) . . ?
F1 C36 C35 112.0(9) . . ?
F2 C36 C35 111.0(8) . . ?
F3 C36 F2 105.2(10) . . ?
F3 C36 C35 114.1(10) . . ?
O3 C37 O4 132.2(9) . . ?
O3 C37 C38 115.3(10) . . ?
O4 C37 C38 112.4(10) . . ?
F4 C38 F5 108.0(11) . . ?
F4 C38 F6 105.3(12) . . ?
F4 C38 C37 113.4(11) . . ?
F5 C38 C37 111.7(11) . . ?
F6 C38 F5 107.9(12) . . ?
F6 C38 C37 110.3(10) . . ?
O5 C39 O6 102(2) . . ?
O5 C39 C42 119.1(19) . . ?
O6 C39 C42 135(2) . . ?
N7 C41 H41A 109.5 . . ?
N7 C41 H41B 109.5 . . ?
N7 C41 H41C 109.5 . . ?
H41A C41 H41B 109.5 . . ?
H41A C41 H41C 109.5 . . ?
H41B C41 H41C 109.5 . . ?
F7 C42 C39 117(2) . . ?
F8 C42 F7 103(2) . . ?
F8 C42 F9 104(2) . . ?
F8 C42 C39 113(2) . . ?
F9 C42 F7 102(2) . . ?
F9 C42 C39 116(2) . . ?

loop_
_geom_bond_atom_site_label_1
_geom_bond_atom_site_label_2
_geom_bond_distance
_geom_bond_site_symmetry_2
_geom_bond_publ_flag
Ag1 Ag3 2.9437(11) 8_455 ?
Ag1 Ag4 3.0491(10) 7_556 ?
Ag1 Ag5 3.0324(11) . ?
Ag1 Ag6 3.1975(11) 7_556 ?
Ag1 S1 2.4639(18) . ?
Ag1 S2 2.4409(19) . ?
Ag1 O1 2.398(6) . ?
Ag2 Ag3 3.0390(10) . ?
Ag2 Ag5 3.3078(11) 2_656 ?
Ag2 S1 2.5252(19) 8_556 ?
Ag2 S2 2.490(2) 2_656 ?
Ag2 O3 2.409(7) . ?
Ag2 N3 2.289(7) . ?
Ag3 Ag5 3.1486(11) 8_556 ?
Ag3 Ag6 3.1873(11) 8_556 ?
Ag3 S1 2.4764(18) 8_556 ?
Ag3 S3 2.4768(19) 8_556 ?
Ag3 O4 2.379(6) . ?
Ag4 Ag5 3.3509(10) . ?
Ag4 S1 2.5477(19) 7_556 ?
Ag4 S3 2.465(2) . ?
Ag4 O2 2.546(6) 7_556 ?
Ag4 N1 2.289(6) . ?
Ag5 S2 2.482(2) . ?
Ag5 S3 2.4576(19) . ?
Ag5 O5 2.484(11) . ?
Ag5 O6 2.532(15) . ?
Ag6 S2 2.502(2) 7_556 ?
Ag6 S3 2.498(2) . ?
Ag6 N2 2.292(7) . ?
S1 C2 1.844(7) . ?
S2 C12 1.846(8) . ?
S3 C29 1.831(10) . ?
F1 C36 1.322(13) . ?
F2 C36 1.338(12) . ?
F3 C36 1.323(14) . ?
F4 C38 1.308(15) . ?
F5 C38 1.337(17) . ?
F6 C38 1.331(14) . ?
F7 C42 1.236(19) . ?
F8 C42 1.225(19) . ?
F9 C42 1.230(18) . ?
O1 C35 1.249(12) . ?
O2 C35 1.216(12) . ?
O3 C37 1.223(13) . ?
O4 C37 1.239(12) . ?
O5 C39 1.20(2) . ?
O6 C39 1.24(2) . ?
C7 H7 0.9500 . ?
C7 N7 1.18(2) . ?
C7 O40 1.13(3) . ?
N1 C43 1.324(12) . ?
N1 C11 1.317(12) . ?
N2 C20 1.329(13) . ?
N2 C25 1.337(13) . ?
N3 C18 1.319(14) . ?
N3 C26 1.319(14) . ?
N4 N5 1.266(16) . ?
N4 C28 1.550(13) . ?
N5 C9 1.522(13) . ?
N9 N8 1.268(19) . ?
N9 C28 1.567(15) . ?
N8 C9 1.528(15) . ?
N6 N6 1.263(18) 2_655 ?
N6 C22 1.417(13) . ?
N7 C23 1.48(2) . ?
N7 C41 1.44(2) . ?
C1 H1A 0.9900 . ?
C1 H1B 0.9900 . ?
C1 C2 1.514(12) . ?
C1 C6 1.560(13) . ?
C2 H2 1.0000 . ?
C2 C3 1.518(11) . ?
C3 H3A 0.9900 . ?
C3 H3B 0.9900 . ?
C3 C4 1.537(11) . ?
C4 H4A 0.9900 . ?
C4 H4B 0.9900 . ?
C4 C5 1.498(15) . ?
C5 H5A 0.9900 . ?
C5 H5B 0.9900 . ?
C5 C6 1.517(15) . ?
C6 H6A 0.9900 . ?
C6 H6B 0.9900 . ?
C43 H43 0.9500 . ?
C43 C8 1.418(13) . ?
C8 H8 0.9500 . ?
C8 C9 1.320(16) . ?
C9 C10 1.348(16) . ?
C10 H10 0.9500 . ?
C10 C11 1.392(13) . ?
C11 H11 0.9500 . ?
C12 H12 1.0000 . ?
C12 C13 1.514(13) . ?
C12 C17 1.522(14) . ?
C13 H13A 0.9900 . ?
C13 H13B 0.9900 . ?
C13 C14 1.538(12) . ?
C14 H14A 0.9900 . ?
C14 H14B 0.9900 . ?
C14 C15 1.457(16) . ?
C15 H15A 0.9900 . ?
C15 H15B 0.9900 . ?
C15 C16 1.426(18) . ?
C16 H16A 0.9900 . ?
C16 H16B 0.9900 . ?
C16 C17 1.536(14) . ?
C17 H17A 0.9900 . ?
C17 H17B 0.9900 . ?
C18 H18 0.9500 . ?
C18 C32 1.404(12) . ?
C19 H19A 0.9900 . ?
C19 H19B 0.9900 . ?
C19 C31 1.390(13) . ?
C19 C34 1.464(14) . ?
C20 H20 0.9500 . ?
C20 C21 1.421(13) . ?
C21 H21 0.9500 . ?
C21 C22 1.362(15) . ?
C22 C24 1.390(16) . ?
C23 H23A 0.9800 . ?
C23 H23B 0.9800 . ?
C23 H23C 0.9800 . ?
C24 H24 0.9500 . ?
C24 C25 1.341(14) . ?
C25 H25 0.9500 . ?
C26 H26 0.9500 . ?
C26 C27 1.415(11) . ?
C27 H27 0.9500 . ?
C27 C28 1.375(14) . ?
C28 C32 1.399(14) . ?
C29 H29 1.0000 . ?
C29 C30 1.400(11) . ?
C29 C33 1.362(12) . ?
C30 H30A 0.9900 . ?
C30 H30B 0.9900 . ?
C30 C31 1.460(12) . ?
C31 H31A 0.9900 . ?
C31 H31B 0.9900 . ?
C32 H32 0.9500 . ?
C33 H33A 0.9900 . ?
C33 H33B 0.9900 . ?
C33 C34 1.431(12) . ?
C34 H34A 0.9900 . ?
C34 H34B 0.9900 . ?
C35 C36 1.535(12) . ?
C37 C38 1.547(14) . ?
C39 C42 1.43(4) . ?
C41 H41A 0.9800 . ?
C41 H41B 0.9800 . ?
C41 H41C 0.9800 . ?

loop_
_geom_torsion_atom_site_label_1
_geom_torsion_atom_site_label_2
_geom_torsion_atom_site_label_3
_geom_torsion_atom_site_label_4
_geom_torsion
_geom_torsion_site_symmetry_1
_geom_torsion_site_symmetry_2
_geom_torsion_site_symmetry_3
_geom_torsion_site_symmetry_4
_geom_torsion_publ_flag
Ag1 S1 C2 C1 74.1(5) . . . . ?
Ag1 S1 C2 C3 -161.4(5) . . . . ?
Ag1 S2 C12 C13 49.0(10) . . . . ?
Ag1 S2 C12 C17 172.6(8) . . . . ?
Ag1 O1 C35 O2 -25.9(13) . . . . ?
Ag1 O1 C35 C36 156.7(6) . . . . ?
Ag2 S1 C2 C1 -85.9(5) 8_455 . . . ?
Ag2 S1 C2 C3 38.7(6) 8_455 . . . ?
Ag2 S2 C12 C13 -137.4(8) 2_656 . . . ?
Ag2 S2 C12 C17 -13.9(10) 2_656 . . . ?
Ag2 O3 C37 O4 -10.9(16) . . . . ?
Ag2 O3 C37 C38 169.6(8) . . . . ?
Ag2 N3 C18 C32 -168.7(10) . . . . ?
Ag2 N3 C26 C27 165.9(8) . . . . ?
Ag3 S1 C2 C1 -3.8(6) 8_455 . . . ?
Ag3 S1 C2 C3 120.7(5) 8_455 . . . ?
Ag3 S3 C29 C30 -117.0(15) 8_455 . . . ?
Ag3 S3 C29 C33 84.2(19) 8_455 . . . ?
Ag3 O4 C37 O3 2.3(14) . . . . ?
Ag3 O4 C37 C38 -178.2(7) . . . . ?
Ag4 S1 C2 C1 153.7(5) 7_556 . . . ?
Ag4 S1 C2 C3 -81.8(5) 7_556 . . . ?
Ag4 S3 C29 C30 61.6(16) . . . . ?
Ag4 S3 C29 C33 -97.3(18) . . . . ?
Ag4 O2 C35 O1 -21.2(14) 7_556 . . . ?
Ag4 O2 C35 C36 156.2(6) 7_556 . . . ?
Ag4 N1 C43 C8 167.5(8) . . . . ?
Ag4 N1 C11 C10 -168.1(8) . . . . ?
Ag5 S2 C12 C13 131.6(8) . . . . ?
Ag5 S2 C12 C17 -104.9(9) . . . . ?
Ag5 S3 C29 C30 156.8(14) . . . . ?
Ag5 S3 C29 C33 -2(2) . . . . ?
Ag5 O5 C39 O6 -15.2(18) . . . . ?
Ag5 O5 C39 C42 -175.3(14) . . . . ?
Ag5 O6 C39 O5 14.6(17) . . . . ?
Ag5 O6 C39 C42 170(2) . . . . ?
Ag6 S2 C12 C13 -40.0(9) 7_556 . . . ?
Ag6 S2 C12 C17 83.5(9) 7_556 . . . ?
Ag6 S3 C29 C30 -31.7(17) . . . . ?
Ag6 S3 C29 C33 169.4(17) . . . . ?
Ag6 N2 C20 C21 170.0(10) . . . . ?
Ag6 N2 C25 C24 -171.0(12) . . . . ?
S1 C2 C3 C4 178.0(6) . . . . ?
S2 C12 C13 C14 176.6(9) . . . . ?
S2 C12 C17 C16 -175.7(11) . . . . ?
S3 C29 C30 C31 -179.4(15) . . . . ?
S3 C29 C33 C34 177.6(17) . . . . ?
O1 C35 C36 F1 112.4(11) . . . . ?
O1 C35 C36 F2 -128.3(10) . . . . ?
O1 C35 C36 F3 -9.7(13) . . . . ?
O2 C35 C36 F1 -65.4(12) . . . . ?
O2 C35 C36 F2 53.9(13) . . . . ?
O2 C35 C36 F3 172.5(9) . . . . ?
O3 C37 C38 F4 3.5(17) . . . . ?
O3 C37 C38 F5 -118.8(11) . . . . ?
O3 C37 C38 F6 121.3(12) . . . . ?
O4 C37 C38 F4 -176.1(11) . . . . ?
O4 C37 C38 F5 61.6(12) . . . . ?
O4 C37 C38 F6 -58.4(15) . . . . ?
O5 C39 C42 F7 -7(3) . . . . ?
O5 C39 C42 F8 112(2) . . . . ?
O5 C39 C42 F9 -128(2) . . . . ?
O6 C39 C42 F7 -159(2) . . . . ?
O6 C39 C42 F8 -40(3) . . . . ?
O6 C39 C42 F9 80(3) . . . . ?
N1 C43 C8 C9 1.6(17) . . . . ?
N2 C20 C21 C22 0(2) . . . . ?
N3 C18 C32 C28 3(2) . . . . ?
N3 C26 C27 C28 1.1(17) . . . . ?
N4 N5 C9 C8 -170.0(13) . . . . ?
N4 N5 C9 C10 20(2) . . . . ?
N4 C28 C32 C18 175.2(14) . . . . ?
N5 N4 C28 C27 -178.4(13) . . . . ?
N5 N4 C28 C32 1(2) . . . . ?
N5 C9 C10 C11 170.7(12) . . . . ?
N9 N8 C9 C8 9(3) . . . . ?
N9 N8 C9 C10 -170.5(18) . . . . ?
N9 C28 C32 C18 -179.7(14) . . . . ?
N8 N9 C28 C27 15(3) . . . . ?
N8 N9 C28 C32 -174.4(18) . . . . ?
N8 C9 C10 C11 -178.8(13) . . . . ?
N6 N6 C22 C21 168.4(10) 2_655 . . . ?
N6 N6 C22 C24 -8.2(18) 2_655 . . . ?
N6 C22 C24 C25 174.3(14) . . . . ?
C1 C2 C3 C4 -57.4(9) . . . . ?
C2 C1 C6 C5 -51.7(10) . . . . ?
C2 C3 C4 C5 55.7(10) . . . . ?
C3 C4 C5 C6 -54.5(11) . . . . ?
C4 C5 C6 C1 52.3(11) . . . . ?
C6 C1 C2 S1 179.1(6) . . . . ?
C6 C1 C2 C3 55.4(9) . . . . ?
C43 N1 C11 C10 0.7(15) . . . . ?
C43 C8 C9 N5 -173.4(11) . . . . ?
C43 C8 C9 N8 178.7(17) . . . . ?
C43 C8 C9 C10 -1.9(17) . . . . ?
C8 C9 C10 C11 1.6(16) . . . . ?
C9 C10 C11 N1 -1.1(16) . . . . ?
C11 N1 C43 C8 -0.9(15) . . . . ?
C12 C13 C14 C15 -51.3(17) . . . . ?
C13 C12 C17 C16 -53.4(16) . . . . ?
C13 C14 C15 C16 49(2) . . . . ?
C14 C15 C16 C17 -48(2) . . . . ?
C15 C16 C17 C12 49(2) . . . . ?
C17 C12 C13 C14 54.6(15) . . . . ?
C18 N3 C26 C27 -3.1(16) . . . . ?
C20 N2 C25 C24 -2(2) . . . . ?
C20 C21 C22 N6 -175.5(13) . . . . ?
C20 C21 C22 C24 1(2) . . . . ?
C21 C22 C24 C25 -2(2) . . . . ?
C22 C24 C25 N2 3(2) . . . . ?
C25 N2 C20 C21 0.8(18) . . . . ?
C26 N3 C18 C32 0.7(19) . . . . ?
C26 C27 C28 N4 -177.0(11) . . . . ?
C26 C27 C28 N9 172(2) . . . . ?
C26 C27 C28 C32 3.3(19) . . . . ?
C27 C28 C32 C18 -5.3(19) . . . . ?
C28 N4 N5 C9 178.9(10) . . . . ?
C28 N9 N8 C9 177.3(15) . . . . ?
C29 C30 C31 C19 38(3) . . . . ?
C29 C33 C34 C19 -34(3) . . . . ?
C30 C29 C33 C34 20(3) . . . . ?
C31 C19 C34 C33 51(3) . . . . ?
C33 C29 C30 C31 -21(3) . . . . ?
C34 C19 C31 C30 -53(3) . . . . ?
O40 C7 N7 C23 -6(5) . . . . ?
O40 C7 N7 C41 -167(3) . . . . ?
